data_1570934
loop_
_publ_author_name
'Ikeshita, Masahiro'
'Ichinose, Miku'
'Tsuno, Takashi'

_publ_section_title
;
 Luminescent solvent-free liquids based on Schiff-base boron difluoride
 complexes with polyethylene glycol chains.
;
_journal_issue 9
_journal_name_full 'Soft matter'
_journal_page_first 2178
_journal_page_last 2184
_journal_paper_doi 10.1039/d3sm01590d
_journal_volume 20
_journal_year 2024
_chemical_absolute_configuration ad
_chemical_formula_moiety 'C10 H12 B F2 N O2'
_chemical_formula_sum 'C10 H12 B F2 N O2'
_chemical_formula_weight 227.02
_space_group_crystal_system orthorhombic
_space_group_IT_number 19
_space_group_name_Hall 'P 2ac 2ab'
_space_group_name_H-M_alt 'P 21 21 21'
_atom_sites_solution_hydrogens geom
_atom_sites_solution_primary dual
_audit_creation_date 2023-07-05
_audit_creation_method
;
Olex2 1.5
(compiled 2023.03.06 svn.rbb2c1857 for OlexSys, GUI svn.r6748)
;
_audit_update_record
;
2023-09-28 deposited with the CCDC.	2024-02-05 downloaded from the CCDC.
;
_cell_angle_alpha 90
_cell_angle_beta 90
_cell_angle_gamma 90
_cell_formula_units_Z 4
_cell_length_a 5.8281(11)
_cell_length_b 11.540(2)
_cell_length_c 15.611(2)
_cell_measurement_reflns_used 1642
_cell_measurement_temperature 113.15
_cell_measurement_theta_max 28.7030
_cell_measurement_theta_min 2.6170
_cell_volume 1049.9(3)
_computing_cell_refinement 'CrysAlisPro 1.171.42.81a (Rigaku OD, 2023)'
_computing_data_collection 'CrysAlisPro 1.171.42.81a (Rigaku OD, 2023)'
_computing_data_reduction 'CrysAlisPro 1.171.42.81a (Rigaku OD, 2023)'
_computing_molecular_graphics 'Olex2 1.5 (Dolomanov et al., 2009)'
_computing_publication_material 'Olex2 1.5 (Dolomanov et al., 2009)'
_computing_structure_refinement 'SHELXL 2018/3 (Sheldrick, 2015)'
_computing_structure_solution 'SHELXT 2014/5 (Sheldrick, 2014)'
_diffrn_ambient_temperature 113.15
_diffrn_detector 'Hybrid Pixel Array Detector'
_diffrn_detector_area_resol_mean 10.0000
_diffrn_measured_fraction_theta_full 1.000
_diffrn_measured_fraction_theta_max 0.966
_diffrn_measurement_details
;
List of Runs (angles in degrees, time in seconds):

  # Type    Start    End  Width  t~exp~   \w     \q     \k     \f   Frames
#--------------------------------------------------------------------------
  1  \w    -28.00 108.00   0.50   24.03    --   20.00  54.00-150.00  272
  2  \w    -51.00  54.00   0.50   24.03    --   20.00  54.00   0.00  210
  3  \w     -6.00  19.00   0.50   24.03    --   20.00  54.00-120.00   50
  4  \w     85.00 110.00   0.50   24.03    --   20.00  54.00-120.00   50
  5  \w    -35.00 -10.00   0.50   24.03    --   20.00  54.00  30.00   50
  6  \w    -73.00 -46.00   0.50   24.03    --   20.00  54.00-150.00   54
;
_diffrn_measurement_device 'two-circle diffractometer'
_diffrn_measurement_device_type 'XtaLAB Mini II (JP)'
_diffrn_measurement_method '\w scans'
_diffrn_orient_matrix_type 'CrysAlisPro convention (1999,Acta A55,543-557)'
_diffrn_orient_matrix_UB_11 0.0104577000
_diffrn_orient_matrix_UB_12 0.0514870000
_diffrn_orient_matrix_UB_13 -0.0245100000
_diffrn_orient_matrix_UB_21 -0.0251468000
_diffrn_orient_matrix_UB_22 -0.0316735000
_diffrn_orient_matrix_UB_23 -0.0377650000
_diffrn_orient_matrix_UB_31 -0.1186742000
_diffrn_orient_matrix_UB_32 0.0112318000
_diffrn_orient_matrix_UB_33 0.0058687000
_diffrn_radiation_monochromator graphite
_diffrn_radiation_probe x-ray
_diffrn_radiation_type 'Mo K\a'
_diffrn_radiation_wavelength 0.71073
_diffrn_reflns_av_R_equivalents 0.0512
_diffrn_reflns_av_unetI/netI 0.1062
_diffrn_reflns_Laue_measured_fraction_full 1.000
_diffrn_reflns_Laue_measured_fraction_max 0.966
_diffrn_reflns_limit_h_max 8
_diffrn_reflns_limit_h_min -8
_diffrn_reflns_limit_k_max 12
_diffrn_reflns_limit_k_min -16
_diffrn_reflns_limit_l_max 18
_diffrn_reflns_limit_l_min -21
_diffrn_reflns_number 6264
_diffrn_reflns_point_group_measured_fraction_full 0.989
_diffrn_reflns_point_group_measured_fraction_max 0.935
_diffrn_reflns_theta_full 25.000
_diffrn_reflns_theta_max 30.325
_diffrn_reflns_theta_min 2.195
_diffrn_source 'fine-focus sealed X-ray tube'
_diffrn_source_type 'Rigaku (Mo) X-ray Source'
_exptl_absorpt_coefficient_mu 0.121
_exptl_absorpt_correction_T_max 1.00000
_exptl_absorpt_correction_T_min 0.45079
_exptl_absorpt_correction_type multi-scan
_exptl_absorpt_process_details
;
CrysAlisPro 1.171.42.81a (Rigaku Oxford Diffraction, 2023)
Empirical absorption correction using spherical harmonics,
implemented in SCALE3 ABSPACK scaling algorithm.
;
_exptl_crystal_colour colourless
_exptl_crystal_colour_primary colourless
_exptl_crystal_density_diffrn 1.436
_exptl_crystal_description needle
_exptl_crystal_F_000 472
_exptl_crystal_preparation CH2Cl2/EtOH
_exptl_crystal_size_max 0.425
_exptl_crystal_size_mid 0.13
_exptl_crystal_size_min 0.065
_refine_diff_density_max 0.272
_refine_diff_density_min -0.292
_refine_diff_density_rms 0.063
_refine_ls_abs_structure_details
;
 Flack x determined using 556 quotients [(I+)-(I-)]/[(I+)+(I-)]
 (Parsons, Flack and Wagner, Acta Cryst. B69 (2013) 249-259).
;
_refine_ls_abs_structure_Flack -0.1(8)
_refine_ls_extinction_method none
_refine_ls_goodness_of_fit_ref 0.980
_refine_ls_hydrogen_treatment constr
_refine_ls_matrix_type full
_refine_ls_number_parameters 146
_refine_ls_number_reflns 2953
_refine_ls_number_restraints 0
_refine_ls_restrained_S_all 0.980
_refine_ls_R_factor_all 0.1052
_refine_ls_R_factor_gt 0.0655
_refine_ls_shift/su_max 0.000
_refine_ls_shift/su_mean 0.000
_refine_ls_structure_factor_coef Fsqd
_refine_ls_weighting_details 'w=1/[\s^2^(Fo^2^)+(0.0570P)^2^] where P=(Fo^2^+2Fc^2^)/3'
_refine_ls_weighting_scheme calc
_refine_ls_wR_factor_gt 0.1180
_refine_ls_wR_factor_ref 0.1304
_reflns_Friedel_coverage 0.664
_reflns_Friedel_fraction_full 0.972
_reflns_Friedel_fraction_max 0.892
_reflns_number_gt 1976
_reflns_number_total 2953
_reflns_threshold_expression 'I > 2\s(I)'
_cod_data_source_file d3sm01590d2.cif
_cod_data_source_block exp_1047_auto
_cod_depositor_comments 'Adding full bibliography for 1570934--1570937.cif.'
_cod_database_code 1570934
_shelx_shelxl_version_number 2018/3
_chemical_oxdiff_formula C10H12NO2BF2
_shelx_space_group_comment
;
The symmetry employed for this shelxl refinement is uniquely defined
by the following loop, which should always be used as a source of
symmetry information in preference to the above space-group names.
They are only intended as comments.
;
_shelx_estimated_absorpt_t_max 0.992
_shelx_estimated_absorpt_t_min 0.951
_reflns_odcompleteness_completeness 99.92
_reflns_odcompleteness_iscentric 1
_reflns_odcompleteness_theta 26.32
_olex2_refinement_description
;
1.a Secondary CH2 refined with riding coordinates:
 C00D(H00D,H00E), C00E(H00F,H00G)
1.b Aromatic/amide H refined with riding coordinates:
 C006(H006), C009(H009), C00A(H00A), C00B(H00B), C00C(H00C)
1.c Idealised Me refined as rotating group:
 C00F(H00H,H00I,H00J)
;
_olex2_submission_special_instructions 'No special instructions were received'
_oxdiff_exptl_absorpt_empirical_details
;
Empirical correction (ABSPACK) includes:
- Absorption correction using spherical harmonics
- Frame scaling
;
_oxdiff_exptl_absorpt_empirical_full_max 1.542
_oxdiff_exptl_absorpt_empirical_full_min 0.560

loop_
_space_group_symop_operation_xyz
'x, y, z'
'-x+1/2, -y, z+1/2'
'-x, y+1/2, -z+1/2'
'x+1/2, -y+1/2, -z'

loop_
_atom_site_label
_atom_site_type_symbol
_atom_site_fract_x
_atom_site_fract_y
_atom_site_fract_z
_atom_site_U_iso_or_equiv
_atom_site_adp_type
_atom_site_occupancy
_atom_site_site_symmetry_order
_atom_site_calc_flag
_atom_site_refinement_flags_posn
_atom_site_refinement_flags_adp
_atom_site_refinement_flags_occupancy
_atom_site_disorder_assembly
_atom_site_disorder_group
F2 F -0.0435(4) 0.60635(19) 0.74591(15) 0.0366(6) Uani 1 1 d . . . . .
F1 F 0.1836(4) 0.7255(2) 0.82374(12) 0.0402(7) Uani 1 1 d . . . . .
O003 O 0.0761(4) 0.7783(2) 0.68520(14) 0.0216(6) Uani 1 1 d . . . . .
O004 O 0.4005(4) 0.41582(18) 0.60923(14) 0.0220(6) Uani 1 1 d . . . . .
N005 N 0.3575(5) 0.6191(2) 0.71035(16) 0.0148(6) Uani 1 1 d . . . . .
C006 C 0.4924(6) 0.6653(3) 0.65455(18) 0.0151(7) Uani 1 1 d . . . . .
H006 H 0.631644 0.627102 0.640259 0.018 Uiso 1 1 calc R U . . .
C007 C 0.2255(6) 0.8248(3) 0.6300(2) 0.0160(7) Uani 1 1 d . . . . .
C008 C 0.4377(6) 0.7730(3) 0.61353(18) 0.0130(7) Uani 1 1 d . . . . .
C009 C 0.5887(6) 0.8224(3) 0.55426(19) 0.0162(7) Uani 1 1 d . . . . .
H009 H 0.733604 0.787316 0.544096 0.019 Uiso 1 1 calc R U . . .
C00A C 0.1661(7) 0.9261(3) 0.5859(2) 0.0183(8) Uani 1 1 d . . . . .
H00A H 0.022805 0.962661 0.596473 0.022 Uiso 1 1 calc R U . . .
C00B C 0.3165(7) 0.9725(3) 0.5269(2) 0.0205(8) Uani 1 1 d . . . . .
H00B H 0.274329 1.040799 0.496733 0.025 Uiso 1 1 calc R U . . .
C00C C 0.5291(7) 0.9215(3) 0.5106(2) 0.0197(8) Uani 1 1 d . . . . .
H00C H 0.631134 0.954649 0.469905 0.024 Uiso 1 1 calc R U . . .
C00D C 0.4156(7) 0.5046(3) 0.74549(19) 0.0208(8) Uani 1 1 d . . . . .
H00D H 0.360141 0.499363 0.805299 0.025 Uiso 1 1 calc R U . . .
H00E H 0.584472 0.495190 0.746118 0.025 Uiso 1 1 calc R U . . .
C00E C 0.3101(7) 0.4086(3) 0.69341(19) 0.0224(8) Uani 1 1 d . . . . .
H00F H 0.347548 0.332493 0.719046 0.027 Uiso 1 1 calc R U . . .
H00G H 0.141088 0.417213 0.692089 0.027 Uiso 1 1 calc R U . . .
C00F C 0.3285(9) 0.3202(3) 0.5585(2) 0.0350(10) Uani 1 1 d . . . . .
H00H H 0.371759 0.333476 0.498646 0.053 Uiso 1 1 calc R U . . .
H00I H 0.161496 0.311793 0.562600 0.053 Uiso 1 1 calc R U . . .
H00J H 0.402510 0.249303 0.579303 0.053 Uiso 1 1 calc R U . . .
B1 B 0.1362(7) 0.6835(4) 0.7427(2) 0.0189(9) Uani 1 1 d . . . . .

loop_
_atom_site_aniso_label
_atom_site_aniso_U_11
_atom_site_aniso_U_22
_atom_site_aniso_U_33
_atom_site_aniso_U_23
_atom_site_aniso_U_13
_atom_site_aniso_U_12
F2 0.0197(12) 0.0383(13) 0.0518(14) 0.0191(12) 0.0025(12) -0.0051(11)
F1 0.0407(16) 0.0646(16) 0.0153(10) -0.0072(11) -0.0005(11) 0.0179(13)
O003 0.0187(14) 0.0244(13) 0.0216(12) 0.0048(11) 0.0065(12) 0.0014(11)
O004 0.0323(16) 0.0148(12) 0.0189(11) 0.0024(10) 0.0015(12) -0.0020(11)
N005 0.0192(16) 0.0142(14) 0.0109(12) 0.0029(11) -0.0018(12) -0.0022(12)
C006 0.0168(19) 0.0173(17) 0.0113(14) -0.0057(13) -0.0007(14) -0.0007(15)
C007 0.021(2) 0.0151(16) 0.0121(14) -0.0027(13) 0.0004(14) -0.0038(15)
C008 0.0172(18) 0.0128(14) 0.0091(13) -0.0019(13) -0.0009(14) -0.0003(14)
C009 0.0174(19) 0.0169(17) 0.0143(14) -0.0040(13) 0.0006(15) -0.0013(15)
C00A 0.0184(19) 0.0142(17) 0.0223(16) -0.0019(14) 0.0002(16) 0.0038(15)
C00B 0.030(2) 0.0131(17) 0.0185(16) 0.0003(14) -0.0033(18) 0.0009(17)
C00C 0.027(2) 0.0182(18) 0.0141(15) 0.0031(14) 0.0018(16) -0.0058(17)
C00D 0.030(2) 0.0154(17) 0.0170(15) 0.0060(14) -0.0027(18) -0.0013(15)
C00E 0.029(2) 0.0163(17) 0.0215(17) 0.0075(15) 0.0012(17) -0.0048(17)
C00F 0.049(3) 0.021(2) 0.036(2) -0.0084(18) -0.002(2) -0.003(2)
B1 0.015(2) 0.026(2) 0.0156(17) 0.0045(17) 0.0044(17) 0.0028(17)

loop_
_atom_type_symbol
_atom_type_description
_atom_type_scat_dispersion_real
_atom_type_scat_dispersion_imag
_atom_type_scat_source
C C 0.0033 0.0016 'International Tables Vol C Tables 4.2.6.8 and 6.1.1.4'
H H 0.0000 0.0000 'International Tables Vol C Tables 4.2.6.8 and 6.1.1.4'
B B 0.0013 0.0007 'International Tables Vol C Tables 4.2.6.8 and 6.1.1.4'
F F 0.0171 0.0103 'International Tables Vol C Tables 4.2.6.8 and 6.1.1.4'
N N 0.0061 0.0033 'International Tables Vol C Tables 4.2.6.8 and 6.1.1.4'
O O 0.0106 0.0060 'International Tables Vol C Tables 4.2.6.8 and 6.1.1.4'

loop_
_geom_angle_atom_site_label_1
_geom_angle_atom_site_label_2
_geom_angle_atom_site_label_3
_geom_angle
_geom_angle_site_symmetry_1
_geom_angle_site_symmetry_3
_geom_angle_publ_flag
C007 O003 B1 122.8(3) . . ?
C00E O004 C00F 111.2(3) . . ?
C006 N005 C00D 118.9(3) . . ?
C006 N005 B1 121.5(3) . . ?
C00D N005 B1 119.6(3) . . ?
N005 C006 H006 119.2 . . ?
N005 C006 C008 121.6(3) . . ?
C008 C006 H006 119.2 . . ?
O003 C007 C008 121.5(3) . . ?
O003 C007 C00A 119.4(3) . . ?
C008 C007 C00A 119.0(3) . . ?
C007 C008 C006 119.1(3) . . ?
C007 C008 C009 120.3(3) . . ?
C009 C008 C006 120.6(3) . . ?
C008 C009 H009 119.7 . . ?
C00C C009 C008 120.5(3) . . ?
C00C C009 H009 119.7 . . ?
C007 C00A H00A 120.1 . . ?
C00B C00A C007 119.7(3) . . ?
C00B C00A H00A 120.1 . . ?
C00A C00B H00B 119.3 . . ?
C00A C00B C00C 121.5(3) . . ?
C00C C00B H00B 119.3 . . ?
C009 C00C C00B 119.0(3) . . ?
C009 C00C H00C 120.5 . . ?
C00B C00C H00C 120.5 . . ?
N005 C00D H00D 109.3 . . ?
N005 C00D H00E 109.3 . . ?
N005 C00D C00E 111.4(3) . . ?
H00D C00D H00E 108.0 . . ?
C00E C00D H00D 109.3 . . ?
C00E C00D H00E 109.3 . . ?
O004 C00E C00D 107.8(3) . . ?
O004 C00E H00F 110.1 . . ?
O004 C00E H00G 110.1 . . ?
C00D C00E H00F 110.1 . . ?
C00D C00E H00G 110.1 . . ?
H00F C00E H00G 108.5 . . ?
O004 C00F H00H 109.5 . . ?
O004 C00F H00I 109.5 . . ?
O004 C00F H00J 109.5 . . ?
H00H C00F H00I 109.5 . . ?
H00H C00F H00J 109.5 . . ?
H00I C00F H00J 109.5 . . ?
F2 B1 F1 110.2(3) . . ?
F2 B1 O003 109.0(3) . . ?
F2 B1 N005 109.3(3) . . ?
F1 B1 O003 110.4(3) . . ?
F1 B1 N005 107.2(3) . . ?
O003 B1 N005 110.7(3) . . ?

loop_
_geom_bond_atom_site_label_1
_geom_bond_atom_site_label_2
_geom_bond_distance
_geom_bond_site_symmetry_2
_geom_bond_publ_flag
F2 B1 1.376(4) . ?
F1 B1 1.382(4) . ?
O003 C007 1.337(4) . ?
O003 B1 1.458(4) . ?
O004 C00E 1.418(4) . ?
O004 C00F 1.422(4) . ?
N005 C006 1.289(4) . ?
N005 C00D 1.471(4) . ?
N005 B1 1.572(5) . ?
C006 H006 0.9500 . ?
C006 C008 1.434(4) . ?
C007 C008 1.398(5) . ?
C007 C00A 1.400(4) . ?
C008 C009 1.399(5) . ?
C009 H009 0.9500 . ?
C009 C00C 1.376(4) . ?
C00A H00A 0.9500 . ?
C00A C00B 1.379(5) . ?
C00B H00B 0.9500 . ?
C00B C00C 1.396(5) . ?
C00C H00C 0.9500 . ?
C00D H00D 0.9900 . ?
C00D H00E 0.9900 . ?
C00D C00E 1.505(4) . ?
C00E H00F 0.9900 . ?
C00E H00G 0.9900 . ?
C00F H00H 0.9800 . ?
C00F H00I 0.9800 . ?
C00F H00J 0.9800 . ?

loop_
_geom_torsion_atom_site_label_1
_geom_torsion_atom_site_label_2
_geom_torsion_atom_site_label_3
_geom_torsion_atom_site_label_4
_geom_torsion
_geom_torsion_site_symmetry_1
_geom_torsion_site_symmetry_2
_geom_torsion_site_symmetry_3
_geom_torsion_site_symmetry_4
_geom_torsion_publ_flag
O003 C007 C008 C006 2.2(4) . . . . ?
O003 C007 C008 C009 178.8(3) . . . . ?
O003 C007 C00A C00B -178.0(3) . . . . ?
N005 C006 C008 C007 -4.6(4) . . . . ?
N005 C006 C008 C009 178.9(3) . . . . ?
N005 C00D C00E O004 61.4(4) . . . . ?
C006 N005 C00D C00E -90.9(4) . . . . ?
C006 N005 B1 F2 136.5(3) . . . . ?
C006 N005 B1 F1 -104.0(3) . . . . ?
C006 N005 B1 O003 16.5(4) . . . . ?
C006 C008 C009 C00C 175.5(3) . . . . ?
C007 O003 B1 F2 -139.3(3) . . . . ?
C007 O003 B1 F1 99.5(3) . . . . ?
C007 O003 B1 N005 -19.1(4) . . . . ?
C007 C008 C009 C00C -1.0(5) . . . . ?
C007 C00A C00B C00C -0.7(5) . . . . ?
C008 C007 C00A C00B 0.3(5) . . . . ?
C008 C009 C00C C00B 0.6(5) . . . . ?
C00A C007 C008 C006 -176.0(3) . . . . ?
C00A C007 C008 C009 0.6(5) . . . . ?
C00A C00B C00C C009 0.2(5) . . . . ?
C00D N005 C006 C008 175.7(3) . . . . ?
C00D N005 B1 F2 -44.7(4) . . . . ?
C00D N005 B1 F1 74.7(4) . . . . ?
C00D N005 B1 O003 -164.8(3) . . . . ?
C00F O004 C00E C00D 173.5(3) . . . . ?
B1 O003 C007 C008 11.0(4) . . . . ?
B1 O003 C007 C00A -170.8(3) . . . . ?
B1 N005 C006 C008 -5.6(4) . . . . ?
B1 N005 C00D C00E 90.4(3) . . . . ?
